data_7030956
loop_
_publ_author_name
'Zhu, Yuan-Yuan'
'Cui, Chang'
'Qian, Kang'
'Yin, Ji'
'Wang, Bing-Wu'
'Wang, Zhe-Ming'
'Gao, Song'

_publ_section_title
;
 A family of enantiopure Fe(III)4 single molecule magnets: fine tuning of
 energy barrier by remote substituent.
;
_journal_issue 31
_journal_name_full 'Dalton transactions (Cambridge, England : 2003)'
_journal_page_first 11897
_journal_page_last 11907
_journal_paper_doi 10.1039/c3dt53317d
_journal_volume 43
_journal_year 2014
_chemical_absolute_configuration ad
_chemical_formula_sum 'C108 H114 Fe4 I6 N12 O18'
_chemical_formula_weight 2852.91
_chemical_name_common Fe4L6-I(R)
_chemical_name_systematic
; 
 ? 
;
_space_group_IT_number 4
_symmetry_cell_setting monoclinic
_symmetry_space_group_name_Hall 'P 2yb'
_symmetry_space_group_name_H-M 'P 1 21 1'
_atom_sites_solution_hydrogens geom
_atom_sites_solution_primary direct
_atom_sites_solution_secondary difmap
_audit_creation_method SHELXL-97
_cell_angle_alpha 90.00
_cell_angle_beta 104.65(3)
_cell_angle_gamma 90.00
_cell_formula_units_Z 2
_cell_length_a 12.484(3)
_cell_length_b 19.542(4)
_cell_length_c 24.631(5)
_cell_measurement_reflns_used 17826
_cell_measurement_temperature 173(2)
_cell_measurement_theta_max 27.4844
_cell_measurement_theta_min 1.0420
_cell_volume 5814(2)
_computing_cell_refinement 'CrystalClear (Rigaku Inc., 2008)'
_computing_data_collection 'CrystalClear (Rigaku Inc., 2008)'
_computing_data_reduction 'CrystalClear (Rigaku Inc., 2008)'
_computing_molecular_graphics
;
 Mercury: visualization and analysis of crystal structures, C. F. Macrae,
 P. R. Edgington, P. McCabe, E. Pidcock, G. P. Shields, R. Taylor,
 M. Towler and J. van de Streek, J. Appl. Cryst., 39, 453-457, 2006.
;
_computing_publication_material 'SHELX-97 (Sheldrick, 1997)'
_computing_structure_refinement 'SHELX-97 (Sheldrick, 1997)'
_computing_structure_solution 'SHELX-97 (Sheldrick, 1997)'
_diffrn_ambient_temperature 173(2)
_diffrn_detector_area_resol_mean 28.5714
_diffrn_measured_fraction_theta_full 0.994
_diffrn_measured_fraction_theta_max 0.994
_diffrn_measurement_device_type 'Saturn724+ CCD'
_diffrn_measurement_method '\w scans at fixed \c = 45\%'
_diffrn_radiation_monochromator graphite
_diffrn_radiation_source 'fine-focus sealed tube'
_diffrn_radiation_type MoK\a
_diffrn_radiation_wavelength 0.71073
_diffrn_reflns_av_R_equivalents 0.0423
_diffrn_reflns_av_sigmaI/netI 0.0559
_diffrn_reflns_limit_h_max 16
_diffrn_reflns_limit_h_min -16
_diffrn_reflns_limit_k_max 25
_diffrn_reflns_limit_k_min -25
_diffrn_reflns_limit_l_max 31
_diffrn_reflns_limit_l_min -31
_diffrn_reflns_number 39344
_diffrn_reflns_theta_full 27.47
_diffrn_reflns_theta_max 27.47
_diffrn_reflns_theta_min 0.85
_diffrn_standards_decay_% none
_exptl_absorpt_coefficient_mu 2.149
_exptl_absorpt_correction_T_max 1.0000
_exptl_absorpt_correction_T_min 0.6950
_exptl_absorpt_correction_type multi-scan
_exptl_absorpt_process_details 'CrystalClear (Rigaku Inc., 2008)'
_exptl_crystal_colour brown
_exptl_crystal_density_diffrn 1.630
_exptl_crystal_density_method 'not measured'
_exptl_crystal_description block
_exptl_crystal_F_000 2824
_exptl_crystal_size_max 0.36
_exptl_crystal_size_mid 0.32
_exptl_crystal_size_min 0.31
_refine_diff_density_max 1.739
_refine_diff_density_min -1.236
_refine_diff_density_rms 0.228
_refine_ls_abs_structure_details 'Flack H D (1983), Acta Cryst. A39, 876-881'
_refine_ls_abs_structure_Flack 0.05(2)
_refine_ls_extinction_method none
_refine_ls_goodness_of_fit_ref 1.110
_refine_ls_hydrogen_treatment constr
_refine_ls_matrix_type full
_refine_ls_number_parameters 1333
_refine_ls_number_reflns 23874
_refine_ls_number_restraints 166
_refine_ls_restrained_S_all 1.110
_refine_ls_R_factor_all 0.0742
_refine_ls_R_factor_gt 0.0687
_refine_ls_shift/su_max 0.001
_refine_ls_shift/su_mean 0.000
_refine_ls_structure_factor_coef Fsqd
_refine_ls_weighting_details 'calc w=1/[\s^2^(Fo^2^)+(0.1138P)^2^+11.8334P] where P=(Fo^2^+2Fc^2^)/3'
_refine_ls_weighting_scheme calc
_refine_ls_wR_factor_gt 0.1926
_refine_ls_wR_factor_ref 0.2071
_reflns_number_gt 22673
_reflns_number_total 23874
_reflns_threshold_expression >2sigma(I)
_cod_data_source_file c3dt53317d2.cif
_cod_data_source_block 4R
_cod_depositor_comments 'Adding full bibliography for 7030953--7030957.cif.'
_cod_original_sg_symbol_H-M P2(1)
_cod_database_code 7030956

loop_
_symmetry_equiv_pos_as_xyz
'x, y, z'
'-x, y+1/2, -z'

loop_
_atom_site_label
_atom_site_type_symbol
_atom_site_fract_x
_atom_site_fract_y
_atom_site_fract_z
_atom_site_U_iso_or_equiv
_atom_site_adp_type
_atom_site_occupancy
_atom_site_symmetry_multiplicity
_atom_site_calc_flag
_atom_site_refinement_flags
Fe1 Fe 0.68501(8) 0.75735(5) 0.26815(4) 0.02463(19) Uani 1 1 d .
Fe2 Fe 0.57545(9) 0.87802(6) 0.32487(5) 0.0297(2) Uani 1 1 d .
Fe3 Fe 0.65560(9) 0.75306(6) 0.13421(4) 0.0298(2) Uani 1 1 d .
Fe4 Fe 0.81171(8) 0.63544(5) 0.34612(4) 0.0266(2) Uani 1 1 d .
I1 I 0.39838(9) 0.79272(7) 0.59489(4) 0.0831(3) Uani 1 1 d .
I2 I 0.44715(10) 1.24929(5) 0.22047(5) 0.0891(3) Uani 1 1 d .
I3 I 0.14958(6) 0.92406(5) -0.06566(4) 0.0720(3) Uani 1 1 d .
I4 I 1.16092(7) 0.59044(6) 0.05731(4) 0.0775(3) Uani 1 1 d .
I5 I 0.79392(10) 0.29007(4) 0.19187(4) 0.0760(3) Uani 1 1 d .
I6 I 1.09047(7) 0.73024(5) 0.65394(4) 0.0719(2) Uani 1 1 d .
C1 C 0.4444(8) 0.8474(5) 0.4088(4) 0.0425(19) Uani 1 1 d .
C2 C 0.3401(8) 0.8366(6) 0.4191(5) 0.054(2) Uani 1 1 d .
H2 H 0.2763 0.8405 0.3885 0.065 Uiso 1 1 calc R
C3 C 0.3253(9) 0.8206(5) 0.4709(5) 0.049(2) Uani 1 1 d .
H3 H 0.2531 0.8144 0.4762 0.059 Uiso 1 1 calc R
C4 C 0.4172(10) 0.8139(6) 0.5148(4) 0.050(2) Uani 1 1 d .
C5 C 0.5205(9) 0.8177(5) 0.5077(4) 0.0427(19) Uani 1 1 d .
H5 H 0.5816 0.8077 0.5385 0.051 Uiso 1 1 calc R
C6 C 0.5401(7) 0.8358(4) 0.4566(4) 0.0362(17) Uani 1 1 d .
C7 C 0.6517(7) 0.8385(4) 0.4513(3) 0.0318(15) Uani 1 1 d .
H7 H 0.7088 0.8288 0.4840 0.038 Uiso 1 1 calc R
C8 C 0.7996(6) 0.8471(4) 0.4060(3) 0.0279(14) Uani 1 1 d .
H8 H 0.8192 0.7974 0.4090 0.033 Uiso 1 1 calc R
C9 C 0.8111(6) 0.8721(4) 0.3492(3) 0.0317(15) Uani 1 1 d .
H9A H 0.8158 0.9227 0.3491 0.038 Uiso 1 1 calc R
H9B H 0.8796 0.8534 0.3417 0.038 Uiso 1 1 calc R
C10 C 0.8769(6) 0.8836(4) 0.4552(3) 0.0314(15) Uani 1 1 d .
C11 C 0.9760(7) 0.8546(5) 0.4841(4) 0.0388(18) Uani 1 1 d .
H11 H 0.9935 0.8093 0.4753 0.047 Uiso 1 1 calc R
C12 C 1.0501(9) 0.8905(6) 0.5256(4) 0.052(2) Uani 1 1 d .
H12 H 1.1192 0.8704 0.5436 0.062 Uiso 1 1 calc R
C13 C 1.0246(10) 0.9558(6) 0.5413(5) 0.057(3) Uani 1 1 d .
H13 H 1.0744 0.9801 0.5705 0.068 Uiso 1 1 calc R
C14 C 0.9244(9) 0.9842(6) 0.5132(5) 0.053(2) Uani 1 1 d .
H14 H 0.9046 1.0283 0.5237 0.064 Uiso 1 1 calc R
C15 C 0.8531(8) 0.9498(5) 0.4702(4) 0.0435(19) Uani 1 1 d .
H15 H 0.7865 0.9714 0.4503 0.052 Uiso 1 1 calc R
C16 C 0.5818(7) 1.0309(5) 0.3098(4) 0.0406(19) Uani 1 1 d .
C17 C 0.6360(9) 1.0913(5) 0.3274(5) 0.051(2) Uani 1 1 d .
H17 H 0.7001 1.0906 0.3580 0.061 Uiso 1 1 calc R
C18 C 0.5992(9) 1.1541(5) 0.3012(5) 0.052(2) Uani 1 1 d .
H18 H 0.6382 1.1952 0.3141 0.062 Uiso 1 1 calc R
C19 C 0.5064(10) 1.1558(5) 0.2567(5) 0.054(2) Uani 1 1 d .
C20 C 0.4526(8) 1.0970(5) 0.2363(5) 0.048(2) Uani 1 1 d .
H20 H 0.3894 1.0994 0.2054 0.058 Uiso 1 1 calc R
C21 C 0.4884(7) 1.0318(4) 0.2601(4) 0.0348(16) Uani 1 1 d .
C22 C 0.4351(6) 0.9711(5) 0.2336(4) 0.0367(17) Uani 1 1 d .
H22 H 0.3766 0.9770 0.2007 0.044 Uiso 1 1 calc R
C23 C 0.4034(6) 0.8537(4) 0.2136(3) 0.0331(16) Uani 1 1 d .
H23 H 0.4387 0.8494 0.1815 0.040 Uiso 1 1 calc R
C24 C 0.4303(6) 0.7874(4) 0.2499(4) 0.0361(17) Uani 1 1 d .
H24A H 0.3805 0.7836 0.2753 0.043 Uiso 1 1 calc R
H24B H 0.4196 0.7465 0.2254 0.043 Uiso 1 1 calc R
C25 C 0.2810(6) 0.8636(4) 0.1897(3) 0.0340(16) Uani 1 1 d .
C26 C 0.2371(8) 0.8659(7) 0.1316(4) 0.056(3) Uani 1 1 d .
H26 H 0.2842 0.8601 0.1071 0.067 Uiso 1 1 calc R
C27 C 0.1270(8) 0.8764(8) 0.1103(5) 0.062(3) Uani 1 1 d .
H27 H 0.0983 0.8796 0.0708 0.075 Uiso 1 1 calc R
C28 C 0.0555(8) 0.8824(7) 0.1448(5) 0.058(3) Uani 1 1 d .
H28 H -0.0215 0.8893 0.1291 0.069 Uiso 1 1 calc R
C29 C 0.0966(7) 0.8783(6) 0.2010(5) 0.050(2) Uani 1 1 d .
H29 H 0.0477 0.8823 0.2248 0.059 Uiso 1 1 calc R
C30 C 0.2077(7) 0.8686(5) 0.2244(4) 0.0368(17) Uani 1 1 d .
H30 H 0.2349 0.8652 0.2640 0.044 Uiso 1 1 calc R
C31 C 0.4428(7) 0.7825(5) 0.0485(3) 0.0362(17) Uani 1 1 d .
C32 C 0.3469(8) 0.7541(7) 0.0118(4) 0.053(2) Uani 1 1 d .
H32 H 0.3382 0.7058 0.0097 0.063 Uiso 1 1 calc R
C33 C 0.2672(8) 0.7947(7) -0.0204(4) 0.055(3) Uani 1 1 d .
H33 H 0.2048 0.7742 -0.0453 0.066 Uiso 1 1 calc R
C34 C 0.2754(7) 0.8633(5) -0.0174(4) 0.046(2) Uani 1 1 d .
C35 C 0.3650(7) 0.8941(5) 0.0203(4) 0.0402(19) Uani 1 1 d .
H35 H 0.3685 0.9425 0.0238 0.048 Uiso 1 1 calc R
C36 C 0.4503(6) 0.8535(5) 0.0533(4) 0.0371(17) Uani 1 1 d .
C37 C 0.5352(7) 0.8887(5) 0.0946(4) 0.0369(17) Uani 1 1 d .
H37 H 0.5298 0.9371 0.0963 0.044 Uiso 1 1 calc R
C38 C 0.6893(6) 0.9019(4) 0.1743(3) 0.0315(15) Uani 1 1 d .
H38 H 0.6487 0.9093 0.2039 0.038 Uiso 1 1 calc R
C39 C 0.7912(7) 0.8568(4) 0.1996(3) 0.0333(16) Uani 1 1 d .
H39A H 0.8411 0.8557 0.1742 0.040 Uiso 1 1 calc R
H39B H 0.8327 0.8759 0.2362 0.040 Uiso 1 1 calc R
C40 C 0.7227(7) 0.9707(4) 0.1568(4) 0.0375(17) Uani 1 1 d .
C41 C 0.7199(10) 1.0271(6) 0.1937(6) 0.061(3) Uani 1 1 d .
H41 H 0.6929 1.0199 0.2261 0.074 Uiso 1 1 calc R
C42 C 0.7548(17) 1.0907(6) 0.1836(10) 0.106(7) Uani 1 1 d .
H42 H 0.7566 1.1273 0.2093 0.127 Uiso 1 1 calc R
C43 C 0.7893(14) 1.1005(7) 0.1321(8) 0.082(4) Uani 1 1 d .
H43 H 0.8101 1.1447 0.1223 0.098 Uiso 1 1 calc R
C44 C 0.7915(11) 1.0469(8) 0.0986(5) 0.068(4) Uani 1 1 d .
H44 H 0.8167 1.0541 0.0657 0.082 Uiso 1 1 calc R
C45 C 0.7589(9) 0.9807(6) 0.1092(5) 0.053(2) Uani 1 1 d .
H45 H 0.7617 0.9439 0.0844 0.063 Uiso 1 1 calc R
C46 C 0.8427(7) 0.7234(5) 0.0820(4) 0.0380(17) Uani 1 1 d .
C47 C 0.9197(10) 0.7518(6) 0.0546(5) 0.055(3) Uani 1 1 d .
H47 H 0.9113 0.7977 0.0416 0.067 Uiso 1 1 calc R
C48 C 1.0056(11) 0.7133(7) 0.0468(6) 0.066(3) Uani 1 1 d .
H48 H 1.0570 0.7334 0.0290 0.080 Uiso 1 1 calc R
C49 C 1.0201(8) 0.6471(6) 0.0638(5) 0.054(3) Uani 1 1 d .
C50 C 0.9439(9) 0.6172(6) 0.0875(4) 0.052(2) Uani 1 1 d .
H50 H 0.9517 0.5700 0.0972 0.063 Uiso 1 1 calc R
C51 C 0.8547(7) 0.6538(5) 0.0980(4) 0.0414(19) Uani 1 1 d .
C52 C 0.7764(7) 0.6181(5) 0.1205(4) 0.0388(18) Uani 1 1 d .
H52 H 0.7857 0.5700 0.1251 0.047 Uiso 1 1 calc R
C53 C 0.6253(6) 0.6021(4) 0.1619(3) 0.0301(14) Uani 1 1 d .
H53 H 0.6754 0.5812 0.1960 0.036 Uiso 1 1 calc R
C54 C 0.5442(6) 0.6503(4) 0.1819(3) 0.0283(14) Uani 1 1 d .
H54A H 0.4753 0.6558 0.1518 0.034 Uiso 1 1 calc R
H54B H 0.5248 0.6304 0.2151 0.034 Uiso 1 1 calc R
C55 C 0.5655(6) 0.5449(4) 0.1262(4) 0.0364(17) Uani 1 1 d .
C56 C 0.5793(8) 0.4771(6) 0.1449(6) 0.060(3) Uani 1 1 d .
H56 H 0.6244 0.4662 0.1811 0.072 Uiso 1 1 calc R
C57 C 0.5248(11) 0.4259(6) 0.1088(7) 0.066(3) Uani 1 1 d .
H57 H 0.5375 0.3797 0.1206 0.080 Uiso 1 1 calc R
C58 C 0.4570(13) 0.4378(8) 0.0596(7) 0.080(5) Uani 1 1 d .
H58 H 0.4176 0.4012 0.0380 0.096 Uiso 1 1 calc R
C59 C 0.4431(12) 0.5053(8) 0.0390(5) 0.070(4) Uani 1 1 d .
H59 H 0.3976 0.5145 0.0026 0.084 Uiso 1 1 calc R
C60 C 0.4972(9) 0.5586(6) 0.0728(5) 0.053(2) Uani 1 1 d .
H60 H 0.4876 0.6044 0.0595 0.063 Uiso 1 1 calc R
C61 C 0.7762(7) 0.4894(4) 0.3100(4) 0.0328(16) Uani 1 1 d .
C62 C 0.7166(8) 0.4284(5) 0.3138(4) 0.045(2) Uani 1 1 d .
H62 H 0.6733 0.4261 0.3404 0.054 Uiso 1 1 calc R
C63 C 0.7196(9) 0.3732(5) 0.2807(4) 0.047(2) Uani 1 1 d .
H63 H 0.6777 0.3335 0.2838 0.057 Uiso 1 1 calc R
C64 C 0.7851(9) 0.3753(4) 0.2417(4) 0.044(2) Uani 1 1 d .
C65 C 0.8465(8) 0.4334(4) 0.2370(4) 0.0397(18) Uani 1 1 d .
H65 H 0.8930 0.4336 0.2119 0.048 Uiso 1 1 calc R
C66 C 0.8398(7) 0.4923(4) 0.2698(3) 0.0308(15) Uani 1 1 d .
C67 C 0.8981(6) 0.5525(4) 0.2595(3) 0.0314(15) Uani 1 1 d .
H67 H 0.9415 0.5488 0.2330 0.038 Uiso 1 1 calc R
C68 C 0.9495(6) 0.6693(4) 0.2625(4) 0.0313(15) Uani 1 1 d .
H68 H 0.9044 0.6804 0.2238 0.038 Uiso 1 1 calc R
C69 C 0.9400(6) 0.7306(4) 0.3010(3) 0.0316(15) Uani 1 1 d .
H69A H 1.0006 0.7288 0.3358 0.038 Uiso 1 1 calc R
H69B H 0.9458 0.7742 0.2815 0.038 Uiso 1 1 calc R
C70 C 1.0653(6) 0.6562(4) 0.2591(4) 0.0357(17) Uani 1 1 d .
C71 C 1.1011(8) 0.6779(5) 0.2132(4) 0.046(2) Uani 1 1 d .
H71 H 1.0516 0.7017 0.1835 0.055 Uiso 1 1 calc R
C72 C 1.2083(10) 0.6651(7) 0.2102(5) 0.063(3) Uani 1 1 d .
H72 H 1.2316 0.6793 0.1780 0.076 Uiso 1 1 calc R
C73 C 1.2783(9) 0.6337(7) 0.2513(6) 0.063(3) Uani 1 1 d .
H73 H 1.3518 0.6260 0.2485 0.076 Uiso 1 1 calc R
C74 C 1.2480(8) 0.6110(7) 0.2998(6) 0.067(3) Uani 1 1 d .
H74 H 1.2994 0.5873 0.3288 0.080 Uiso 1 1 calc R
C75 C 1.1424(7) 0.6239(5) 0.3039(5) 0.045(2) Uani 1 1 d .
H75 H 1.1209 0.6113 0.3369 0.054 Uiso 1 1 calc R
C76 C 0.9745(6) 0.6587(4) 0.4556(3) 0.0314(15) Uani 1 1 d .
C77 C 1.0874(7) 0.6682(5) 0.4844(4) 0.043(2) Uani 1 1 d .
H77 H 1.1426 0.6600 0.4648 0.051 Uiso 1 1 calc R
C78 C 1.1201(9) 0.6886(5) 0.5392(5) 0.054(2) Uani 1 1 d .
H78 H 1.1967 0.6938 0.5567 0.064 Uiso 1 1 calc R
C79 C 1.0428(8) 0.7019(5) 0.5693(4) 0.047(2) Uani 1 1 d .
C80 C 0.9287(9) 0.6940(5) 0.5438(4) 0.045(2) Uani 1 1 d .
H80 H 0.8755 0.7033 0.5645 0.054 Uiso 1 1 calc R
C81 C 0.8947(6) 0.6723(4) 0.4877(4) 0.0332(16) Uani 1 1 d .
C82 C 0.7760(6) 0.6704(4) 0.4637(3) 0.0305(15) Uani 1 1 d .
H82 H 0.7292 0.6815 0.4875 0.037 Uiso 1 1 calc R
C83 C 0.6087(6) 0.6604(4) 0.3935(3) 0.0266(13) Uani 1 1 d .
H83 H 0.5884 0.7089 0.3992 0.032 Uiso 1 1 calc R
C84 C 0.5767(6) 0.6463(5) 0.3300(4) 0.0358(17) Uani 1 1 d .
H84A H 0.5642 0.5966 0.3233 0.043 Uiso 1 1 calc R
H84B H 0.5070 0.6705 0.3123 0.043 Uiso 1 1 calc R
C85 C 0.5450(7) 0.6152(5) 0.4232(3) 0.0364(17) Uani 1 1 d .
C86 C 0.4579(7) 0.6406(6) 0.4417(4) 0.047(2) Uani 1 1 d .
H86 H 0.4417 0.6881 0.4390 0.056 Uiso 1 1 calc R
C87 C 0.3909(11) 0.5944(9) 0.4652(6) 0.078(4) Uani 1 1 d .
H87 H 0.3285 0.6108 0.4767 0.093 Uiso 1 1 calc R
C88 C 0.4184(12) 0.5283(8) 0.4703(7) 0.081(4) Uani 1 1 d .
H88 H 0.3758 0.4983 0.4869 0.097 Uiso 1 1 calc R
C89 C 0.5055(13) 0.5018(7) 0.4527(7) 0.079(4) Uani 1 1 d .
H89 H 0.5235 0.4546 0.4577 0.094 Uiso 1 1 calc R
C90 C 0.5683(9) 0.5456(5) 0.4269(5) 0.052(2) Uani 1 1 d .
H90 H 0.6259 0.5275 0.4123 0.062 Uiso 1 1 calc R
C1N1 C 0.0909(8) 0.9309(5) 0.3684(5) 0.079(4) Uani 1 1 d D
H1N1 H 0.1333 0.9228 0.4057 0.095 Uiso 1 1 calc R
C2N1 C 0.2790(11) 0.0339(9) 0.3203(6) 0.118(8) Uani 1 1 d D
H2N1 H 0.2913 -0.0140 0.3251 0.141 Uiso 1 1 calc R
C3N1 C 0.1314(8) 0.4825(6) 0.1816(5) 0.073(4) Uani 1 1 d D
H3N1 H 0.1632 0.5252 0.1956 0.087 Uiso 1 1 calc R
C4N1 C 0.8198(8) 0.8387(6) 0.6077(5) 0.088(5) Uani 1 1 d D
H4N1 H 0.8810 0.8468 0.5922 0.106 Uiso 1 1 calc R
C5N1 C 0.0208(9) 0.1643(8) 0.0946(5) 0.085(5) Uani 1 1 d D
H5N1 H 0.0147 0.1380 0.0616 0.102 Uiso 1 1 calc R
C6N1 C 0.4556(12) 0.0911(7) 0.0915(6) 0.107(7) Uani 1 1 d D
H6N1 H 0.5338 0.0940 0.0982 0.129 Uiso 1 1 calc R
C1N2 C -0.0200(13) 1.0094(8) 0.3042(7) 0.109(7) Uani 1 1 d D
H1N2 H -0.0475 1.0564 0.3043 0.164 Uiso 1 1 calc R
H1N3 H -0.0829 0.9779 0.2935 0.164 Uiso 1 1 calc R
H1N4 H 0.0254 1.0057 0.2772 0.164 Uiso 1 1 calc R
C2N2 C 0.309(2) 0.1459(9) 0.3536(11) 0.149(10) Uani 1 1 d DU
H2N2 H 0.3491 0.1717 0.3866 0.224 Uiso 1 1 calc R
H2N3 H 0.2293 0.1545 0.3471 0.224 Uiso 1 1 calc R
H2N4 H 0.3336 0.1605 0.3207 0.224 Uiso 1 1 calc R
C3N2 C 0.158(3) 0.3699(11) 0.1514(15) 0.26(2) Uani 1 1 d DU
H3N5 H 0.2193 0.3405 0.1470 0.390 Uiso 1 1 calc R
H3N6 H 0.1051 0.3759 0.1150 0.390 Uiso 1 1 calc R
H3N7 H 0.1215 0.3487 0.1778 0.390 Uiso 1 1 calc R
C4N2 C 0.7226(19) 0.8714(15) 0.6736(11) 0.156(10) Uani 1 1 d DU
H4N5 H 0.7270 0.9054 0.7033 0.234 Uiso 1 1 calc R
H4N6 H 0.7261 0.8253 0.6896 0.234 Uiso 1 1 calc R
H4N7 H 0.6527 0.8770 0.6449 0.234 Uiso 1 1 calc R
C5N2 C 0.0741(19) 0.1713(14) 0.1943(6) 0.142(11) Uani 1 1 d D
H5N2 H 0.1076 0.1424 0.2267 0.213 Uiso 1 1 calc R
H5N3 H 0.0006 0.1862 0.1968 0.213 Uiso 1 1 calc R
H5N4 H 0.1211 0.2114 0.1941 0.213 Uiso 1 1 calc R
C6N2 C 0.2819(16) 0.1493(17) 0.0591(14) 0.208(17) Uani 1 1 d DU
H6N2 H 0.2564 0.1944 0.0438 0.312 Uiso 1 1 calc R
H6N3 H 0.2586 0.1415 0.0937 0.312 Uiso 1 1 calc R
H6N4 H 0.2498 0.1139 0.0315 0.312 Uiso 1 1 calc R
C1N3 C 0.0563(15) 1.0442(8) 0.3996(8) 0.106(6) Uani 1 1 d D
H1N5 H 0.0156 1.0853 0.3832 0.159 Uiso 1 1 calc R
H1N6 H 0.1349 1.0554 0.4139 0.159 Uiso 1 1 calc R
H1N7 H 0.0269 1.0276 0.4305 0.159 Uiso 1 1 calc R
C2N3 C 0.3988(18) 0.0478(19) 0.4127(8) 0.25(2) Uani 1 1 d DU
H2N5 H 0.4287 0.0849 0.4390 0.378 Uiso 1 1 calc R
H2N6 H 0.4600 0.0227 0.4036 0.378 Uiso 1 1 calc R
H2N7 H 0.3556 0.0166 0.4299 0.378 Uiso 1 1 calc R
C3N3 C 0.3158(12) 0.4470(13) 0.1829(9) 0.134(8) Uani 1 1 d DU
H3N2 H 0.3537 0.4062 0.1739 0.201 Uiso 1 1 calc R
H3N3 H 0.3451 0.4586 0.2226 0.201 Uiso 1 1 calc R
H3N4 H 0.3283 0.4854 0.1596 0.201 Uiso 1 1 calc R
C4N3 C 0.8859(19) 0.9344(10) 0.6703(10) 0.179(13) Uani 1 1 d DU
H4N2 H 0.8625 0.9577 0.7006 0.269 Uiso 1 1 calc R
H4N3 H 0.8863 0.9671 0.6402 0.269 Uiso 1 1 calc R
H4N4 H 0.9605 0.9157 0.6849 0.269 Uiso 1 1 calc R
C5N3 C 0.0979(16) 0.0641(9) 0.1446(11) 0.154(12) Uani 1 1 d D
H5N5 H 0.1287 0.0489 0.1834 0.231 Uiso 1 1 calc R
H5N6 H 0.1543 0.0598 0.1235 0.231 Uiso 1 1 calc R
H5N7 H 0.0338 0.0357 0.1271 0.231 Uiso 1 1 calc R
C6N3 C 0.441(2) 0.2089(9) 0.0580(9) 0.168(12) Uani 1 1 d DU
H6N5 H 0.3811 0.2412 0.0433 0.251 Uiso 1 1 calc R
H6N6 H 0.4832 0.2012 0.0298 0.251 Uiso 1 1 calc R
H6N7 H 0.4909 0.2277 0.0922 0.251 Uiso 1 1 calc R
N1 N 0.6821(5) 0.8531(3) 0.4057(3) 0.0283(12) Uani 1 1 d .
N2 N 0.4591(5) 0.9106(3) 0.2501(3) 0.0301(13) Uani 1 1 d .
N3 N 0.6173(5) 0.8601(3) 0.1290(3) 0.0311(13) Uani 1 1 d .
N4 N 0.6937(5) 0.6454(4) 0.1352(3) 0.0327(13) Uani 1 1 d .
N5 N 0.8962(5) 0.6104(3) 0.2833(3) 0.0283(12) Uani 1 1 d .
N6 N 0.7299(5) 0.6546(3) 0.4125(3) 0.0265(12) Uani 1 1 d .
N1N1 N 0.0440(6) 0.9927(4) 0.3579(4) 0.060(2) Uani 1 1 d D
N2N1 N 0.3298(8) 0.0758(8) 0.3629(5) 0.083(4) Uani 1 1 d D
N3N1 N 0.2006(9) 0.4338(7) 0.1721(5) 0.107(5) Uani 1 1 d D
N4N1 N 0.8115(8) 0.8807(6) 0.6491(5) 0.098(5) Uani 1 1 d D
N5N1 N 0.0643(8) 0.1337(7) 0.1446(5) 0.108(5) Uani 1 1 d D
N6N1 N 0.3973(11) 0.1464(5) 0.0707(4) 0.078(3) Uani 1 1 d D
O1 O 0.4547(5) 0.8668(4) 0.3600(3) 0.0455(15) Uani 1 1 d .
O2 O 0.7181(4) 0.8501(3) 0.3074(2) 0.0258(10) Uani 1 1 d .
O3 O 0.6159(5) 0.9737(3) 0.3348(3) 0.0414(14) Uani 1 1 d .
O4 O 0.5424(4) 0.7917(3) 0.2816(3) 0.0342(12) Uani 1 1 d .
O5 O 0.5194(5) 0.7411(3) 0.0766(2) 0.0400(13) Uani 1 1 d .
O6 O 0.7541(4) 0.7901(3) 0.2071(2) 0.0294(10) Uani 1 1 d .
O7 O 0.7627(6) 0.7645(3) 0.0901(3) 0.0443(14) Uani 1 1 d .
O8 O 0.5958(4) 0.7148(3) 0.1959(2) 0.0314(11) Uani 1 1 d .
O9 O 0.7690(5) 0.5396(3) 0.3436(2) 0.0337(11) Uani 1 1 d .
O10 O 0.8367(4) 0.7267(3) 0.3142(2) 0.0296(10) Uani 1 1 d .
O11 O 0.9493(5) 0.6367(3) 0.4047(2) 0.0370(12) Uani 1 1 d .
O12 O 0.6613(4) 0.6686(3) 0.3055(2) 0.0313(11) Uani 1 1 d .
O1N1 O 0.0851(7) 0.8847(5) 0.3359(4) 0.073(2) Uani 1 1 d D
O2N1 O 0.2194(11) 0.0534(12) 0.2768(6) 0.155(8) Uani 1 1 d D
O3N1 O 0.0334(6) 0.4769(5) 0.1739(4) 0.068(2) Uani 1 1 d D
O4N1 O 0.7607(7) 0.7923(5) 0.5874(4) 0.076(3) Uani 1 1 d D
O5N1 O -0.0107(11) 0.2225(8) 0.0894(6) 0.137(7) Uani 1 1 d D
O6N1 O 0.4180(13) 0.0379(6) 0.1025(5) 0.105(4) Uani 1 1 d D

loop_
_atom_site_aniso_label
_atom_site_aniso_U_11
_atom_site_aniso_U_22
_atom_site_aniso_U_33
_atom_site_aniso_U_23
_atom_site_aniso_U_13
_atom_site_aniso_U_12
Fe1 0.0228(4) 0.0250(4) 0.0249(5) -0.0011(4) 0.0038(4) -0.0009(4)
Fe2 0.0273(5) 0.0308(5) 0.0296(5) -0.0038(4) 0.0044(4) 0.0039(4)
Fe3 0.0301(5) 0.0325(5) 0.0260(5) -0.0006(4) 0.0055(4) -0.0009(4)
Fe4 0.0266(4) 0.0251(5) 0.0270(5) -0.0020(4) 0.0049(4) 0.0017(4)
I1 0.0833(6) 0.1193(8) 0.0580(5) -0.0065(5) 0.0385(4) -0.0267(6)
I2 0.1048(7) 0.0412(4) 0.1075(8) 0.0130(5) 0.0014(6) 0.0024(4)
I3 0.0484(4) 0.0827(6) 0.0750(5) 0.0355(5) -0.0029(3) 0.0095(4)
I4 0.0623(4) 0.1038(7) 0.0787(6) -0.0102(5) 0.0408(4) 0.0080(4)
I5 0.1289(8) 0.0363(3) 0.0640(5) -0.0181(3) 0.0265(5) -0.0032(4)
I6 0.0690(5) 0.0805(6) 0.0521(4) -0.0198(4) -0.0108(3) 0.0008(4)
C1 0.039(4) 0.039(4) 0.054(5) 0.004(4) 0.020(4) 0.007(3)
C2 0.040(5) 0.067(7) 0.056(6) -0.003(5) 0.012(4) 0.011(4)
C3 0.050(5) 0.049(5) 0.057(6) -0.007(5) 0.030(5) -0.006(4)
C4 0.069(6) 0.051(5) 0.038(5) -0.006(4) 0.025(5) -0.003(5)
C5 0.060(5) 0.040(4) 0.026(4) -0.007(3) 0.007(4) -0.001(4)
C6 0.041(4) 0.031(4) 0.041(4) -0.010(3) 0.019(3) -0.002(3)
C7 0.035(4) 0.034(4) 0.024(3) -0.003(3) 0.004(3) 0.002(3)
C8 0.030(3) 0.027(3) 0.026(3) -0.006(3) 0.004(3) -0.004(3)
C9 0.036(4) 0.029(4) 0.027(4) -0.002(3) 0.002(3) -0.003(3)
C10 0.030(3) 0.031(4) 0.030(4) -0.002(3) 0.003(3) -0.001(3)
C11 0.034(4) 0.033(4) 0.043(5) 0.007(4) -0.001(3) 0.006(3)
C12 0.050(5) 0.054(6) 0.038(5) 0.002(4) -0.012(4) -0.007(4)
C13 0.064(6) 0.058(6) 0.040(5) -0.009(5) -0.002(4) -0.022(5)
C14 0.053(5) 0.045(5) 0.058(6) -0.017(5) 0.009(5) -0.013(4)
C15 0.051(5) 0.033(4) 0.043(5) -0.009(4) 0.004(4) 0.004(4)
C16 0.030(4) 0.036(4) 0.052(5) -0.015(4) 0.004(3) 0.002(3)
C17 0.054(5) 0.030(4) 0.059(6) -0.002(4) -0.004(4) 0.007(4)
C18 0.056(5) 0.028(4) 0.067(7) -0.007(4) 0.006(5) -0.002(4)
C19 0.061(6) 0.034(5) 0.060(6) 0.007(4) 0.004(5) 0.001(4)
C20 0.037(4) 0.031(4) 0.072(7) 0.006(4) 0.004(4) 0.002(3)
C21 0.033(4) 0.029(4) 0.044(4) -0.001(3) 0.011(3) -0.002(3)
C22 0.026(3) 0.043(4) 0.038(4) 0.004(4) 0.004(3) -0.004(3)
C23 0.029(3) 0.039(4) 0.031(4) -0.013(3) 0.006(3) -0.002(3)
C24 0.020(3) 0.033(4) 0.054(5) -0.003(4) 0.006(3) 0.005(3)
C25 0.028(3) 0.040(4) 0.033(4) -0.007(3) 0.007(3) -0.008(3)
C26 0.035(4) 0.095(9) 0.037(5) -0.001(5) 0.007(4) 0.002(5)
C27 0.039(5) 0.106(10) 0.037(5) 0.009(6) 0.001(4) -0.011(6)
C28 0.030(4) 0.085(8) 0.053(6) -0.007(6) 0.001(4) -0.004(5)
C29 0.030(4) 0.067(6) 0.053(6) -0.011(5) 0.015(4) -0.003(4)
C30 0.033(4) 0.041(4) 0.037(4) -0.001(4) 0.011(3) 0.005(3)
C31 0.031(4) 0.046(4) 0.028(4) 0.006(3) 0.001(3) -0.008(3)
C32 0.048(5) 0.067(6) 0.036(4) 0.000(5) -0.003(4) -0.022(5)
C33 0.040(4) 0.082(8) 0.039(5) 0.013(5) 0.003(4) -0.008(5)
C34 0.034(4) 0.058(6) 0.043(5) 0.017(4) 0.003(4) -0.003(4)
C35 0.033(4) 0.043(5) 0.041(5) 0.016(4) 0.003(3) -0.001(3)
C36 0.023(3) 0.055(5) 0.033(4) 0.009(4) 0.005(3) -0.002(3)
C37 0.042(4) 0.037(4) 0.033(4) 0.007(3) 0.012(3) -0.006(3)
C38 0.026(3) 0.031(4) 0.037(4) 0.008(3) 0.007(3) -0.006(3)
C39 0.036(4) 0.033(4) 0.032(4) 0.002(3) 0.011(3) -0.001(3)
C40 0.031(4) 0.027(4) 0.054(5) 0.007(4) 0.011(3) -0.001(3)
C41 0.067(7) 0.049(6) 0.072(8) -0.004(6) 0.023(6) -0.015(5)
C42 0.138(14) 0.023(5) 0.19(2) -0.021(8) 0.100(15) -0.013(7)
C43 0.097(10) 0.042(6) 0.107(12) 0.020(7) 0.026(9) -0.015(6)
C44 0.063(7) 0.083(9) 0.060(7) 0.028(7) 0.020(6) -0.022(6)
C45 0.052(5) 0.056(6) 0.048(5) 0.010(5) 0.010(4) -0.022(5)
C46 0.034(4) 0.045(4) 0.038(4) -0.006(4) 0.015(3) -0.003(3)
C47 0.075(7) 0.045(5) 0.061(6) -0.011(5) 0.046(6) -0.013(5)
C48 0.067(7) 0.073(8) 0.073(8) -0.002(6) 0.043(6) -0.007(6)
C49 0.040(5) 0.070(7) 0.055(6) -0.019(5) 0.018(4) -0.013(4)
C50 0.057(6) 0.057(6) 0.046(5) -0.027(5) 0.020(4) -0.013(5)
C51 0.036(4) 0.042(5) 0.047(5) -0.011(4) 0.011(4) -0.009(3)
C52 0.036(4) 0.036(4) 0.048(5) -0.006(4) 0.017(4) -0.005(3)
C53 0.027(3) 0.029(3) 0.035(4) 0.000(3) 0.009(3) 0.000(3)
C54 0.033(3) 0.029(4) 0.021(3) -0.010(3) 0.003(3) -0.013(3)
C55 0.030(3) 0.033(4) 0.048(5) -0.010(4) 0.012(3) 0.001(3)
C56 0.037(4) 0.043(5) 0.100(9) -0.007(6) 0.016(5) -0.002(4)
C57 0.063(7) 0.038(5) 0.106(11) -0.023(6) 0.037(7) -0.017(5)
C58 0.085(9) 0.079(9) 0.092(10) -0.053(8) 0.055(9) -0.031(7)
C59 0.076(8) 0.082(9) 0.052(7) -0.027(6) 0.016(6) -0.037(7)
C60 0.054(5) 0.054(6) 0.044(5) -0.017(5) 0.000(4) -0.014(4)
C61 0.036(4) 0.021(3) 0.039(4) 0.002(3) 0.006(3) -0.001(3)
C62 0.053(5) 0.042(5) 0.043(5) -0.003(4) 0.018(4) -0.011(4)
C63 0.066(6) 0.030(4) 0.044(5) -0.005(4) 0.010(4) -0.003(4)
C64 0.062(5) 0.021(3) 0.048(5) -0.006(4) 0.014(4) -0.002(4)
C65 0.046(4) 0.031(4) 0.043(5) -0.010(4) 0.013(4) 0.004(3)
C66 0.038(4) 0.023(3) 0.027(4) -0.003(3) 0.000(3) 0.005(3)
C67 0.022(3) 0.038(4) 0.034(4) -0.009(3) 0.007(3) 0.003(3)
C68 0.028(3) 0.032(4) 0.036(4) -0.003(3) 0.012(3) 0.002(3)
C69 0.027(3) 0.030(3) 0.036(4) 0.000(3) 0.004(3) -0.003(3)
C70 0.021(3) 0.037(4) 0.050(5) -0.012(4) 0.013(3) -0.008(3)
C71 0.039(4) 0.052(5) 0.049(5) -0.008(4) 0.017(4) -0.017(4)
C72 0.052(6) 0.085(8) 0.060(7) -0.025(6) 0.028(5) -0.025(6)
C73 0.038(5) 0.085(8) 0.071(7) -0.027(7) 0.020(5) -0.016(5)
C74 0.029(4) 0.069(7) 0.100(10) -0.033(7) 0.012(5) -0.003(4)
C75 0.035(4) 0.043(5) 0.059(6) -0.002(4) 0.016(4) 0.002(3)
C76 0.029(3) 0.028(3) 0.032(4) 0.006(3) -0.002(3) 0.001(3)
C77 0.032(4) 0.040(4) 0.051(5) -0.001(4) -0.001(4) 0.009(3)
C78 0.054(5) 0.041(5) 0.053(6) -0.006(5) -0.011(5) 0.004(4)
C79 0.047(5) 0.040(5) 0.044(5) -0.010(4) -0.009(4) -0.005(4)
C80 0.056(5) 0.046(5) 0.025(4) 0.003(4) -0.003(4) 0.016(4)
C81 0.031(4) 0.034(4) 0.034(4) 0.000(3) 0.008(3) -0.002(3)
C82 0.035(4) 0.030(4) 0.026(4) 0.000(3) 0.008(3) 0.000(3)
C83 0.025(3) 0.022(3) 0.030(4) -0.005(3) 0.003(3) 0.001(2)
C84 0.023(3) 0.045(5) 0.040(4) 0.002(4) 0.009(3) -0.004(3)
C85 0.033(4) 0.048(5) 0.028(4) 0.003(3) 0.009(3) 0.003(3)
C86 0.034(4) 0.061(6) 0.048(5) 0.022(5) 0.017(4) 0.013(4)
C87 0.061(7) 0.103(11) 0.082(9) 0.036(8) 0.042(7) 0.023(7)
C88 0.068(7) 0.096(10) 0.092(10) 0.047(9) 0.044(7) -0.001(7)
C89 0.076(8) 0.060(7) 0.111(12) 0.014(8) 0.044(9) -0.009(6)
C90 0.050(5) 0.043(5) 0.072(7) 0.016(5) 0.033(5) 0.005(4)
C1N1 0.053(6) 0.105(12) 0.086(10) 0.008(9) 0.029(7) -0.004(7)
C2N1 0.083(12) 0.17(2) 0.114(16) 0.002(16) 0.052(12) -0.001(14)
C3N1 0.052(6) 0.079(9) 0.093(10) -0.025(8) 0.029(6) -0.007(6)
C4N1 0.037(5) 0.162(17) 0.062(8) -0.008(10) 0.007(5) 0.006(8)
C5N1 0.063(8) 0.115(13) 0.070(9) 0.039(9) 0.005(7) 0.006(8)
C6N1 0.077(10) 0.15(2) 0.098(13) -0.018(14) 0.020(9) 0.027(12)
C1N2 0.073(10) 0.076(10) 0.158(19) -0.014(11) -0.009(11) 0.023(8)
C2N2 0.145(12) 0.157(13) 0.160(13) 0.007(9) 0.064(9) -0.020(9)
C3N2 0.26(3) 0.25(3) 0.26(3) -0.003(10) 0.054(11) 0.013(10)
C4N2 0.153(13) 0.168(14) 0.152(13) -0.016(9) 0.050(9) -0.002(9)
C5N2 0.118(17) 0.23(3) 0.065(11) 0.019(16) 0.000(11) 0.002(19)
C6N2 0.201(19) 0.212(19) 0.206(19) 0.001(10) 0.044(10) 0.006(10)
C1N3 0.149(18) 0.079(10) 0.110(14) -0.019(10) 0.068(14) -0.002(11)
C2N3 0.25(2) 0.25(2) 0.25(2) 0.005(10) 0.065(11) 0.006(10)
C3N3 0.118(11) 0.146(12) 0.146(11) 0.007(9) 0.050(9) 0.011(8)
C4N3 0.183(16) 0.181(16) 0.176(15) -0.007(10) 0.049(10) -0.011(10)
C5N3 0.120(18) 0.119(19) 0.18(3) 0.036(19) -0.041(18) 0.024(15)
C6N3 0.183(14) 0.165(14) 0.160(14) 0.020(9) 0.053(10) -0.014(9)
N1 0.028(3) 0.032(3) 0.025(3) -0.005(3) 0.006(2) 0.002(2)
N2 0.020(3) 0.034(3) 0.034(3) -0.003(3) 0.002(2) -0.004(2)
N3 0.029(3) 0.034(3) 0.031(3) 0.005(3) 0.009(2) -0.007(2)
N4 0.033(3) 0.034(3) 0.030(3) -0.004(3) 0.005(3) -0.004(3)
N5 0.022(3) 0.031(3) 0.032(3) 0.001(3) 0.006(2) 0.000(2)
N6 0.021(3) 0.028(3) 0.031(3) -0.002(2) 0.008(2) 0.001(2)
N1N1 0.053(5) 0.059(6) 0.069(6) -0.008(5) 0.016(5) -0.014(4)
N2N1 0.059(6) 0.125(11) 0.064(7) -0.014(7) 0.017(5) -0.006(7)
N3N1 0.058(7) 0.134(14) 0.123(12) -0.006(11) 0.013(7) 0.021(8)
N4N1 0.052(6) 0.137(13) 0.106(10) -0.061(10) 0.019(6) -0.024(7)
N5N1 0.067(7) 0.127(13) 0.110(12) 0.032(11) -0.014(7) 0.016(8)
N6N1 0.111(10) 0.072(7) 0.058(6) 0.000(6) 0.036(7) 0.008(7)
O1 0.027(3) 0.070(4) 0.038(3) 0.006(3) 0.005(2) 0.010(3)
O2 0.025(2) 0.026(2) 0.026(2) -0.003(2) 0.0043(19) -0.0019(18)
O3 0.036(3) 0.033(3) 0.045(3) -0.008(3) -0.009(2) 0.008(2)
O4 0.021(2) 0.032(3) 0.049(3) -0.010(3) 0.007(2) 0.003(2)
O5 0.039(3) 0.041(3) 0.031(3) 0.002(3) -0.007(2) -0.005(2)
O6 0.027(2) 0.030(2) 0.031(3) 0.006(2) 0.005(2) -0.004(2)
O7 0.056(4) 0.045(4) 0.037(3) -0.002(3) 0.021(3) -0.002(3)
O8 0.033(3) 0.029(3) 0.031(3) -0.004(2) 0.006(2) -0.008(2)
O9 0.036(3) 0.030(3) 0.036(3) -0.005(2) 0.012(2) -0.002(2)
O10 0.027(2) 0.028(2) 0.032(3) 0.000(2) 0.003(2) 0.0044(19)
O11 0.031(3) 0.046(3) 0.031(3) -0.004(3) 0.002(2) 0.008(2)
O12 0.024(2) 0.036(3) 0.032(3) 0.005(2) 0.003(2) -0.004(2)
O1N1 0.060(5) 0.070(5) 0.086(6) -0.026(5) 0.015(4) 0.007(4)
O2N1 0.083(9) 0.25(3) 0.126(13) 0.032(15) 0.025(9) 0.002(12)
O3N1 0.052(4) 0.069(5) 0.083(6) -0.011(5) 0.019(4) -0.005(4)
O4N1 0.060(5) 0.081(6) 0.084(6) -0.028(6) 0.012(5) -0.016(5)
O5N1 0.099(9) 0.169(16) 0.122(12) 0.078(12) -0.013(8) -0.010(10)
O6N1 0.130(11) 0.082(8) 0.098(9) -0.003(7) 0.017(8) 0.010(8)

loop_
_atom_type_symbol
_atom_type_description
_atom_type_scat_dispersion_real
_atom_type_scat_dispersion_imag
_atom_type_scat_source
C C 0.0033 0.0016 'International Tables Vol C Tables 4.2.6.8 and 6.1.1.4'
H H 0.0000 0.0000 'International Tables Vol C Tables 4.2.6.8 and 6.1.1.4'
N N 0.0061 0.0033 'International Tables Vol C Tables 4.2.6.8 and 6.1.1.4'
O O 0.0106 0.0060 'International Tables Vol C Tables 4.2.6.8 and 6.1.1.4'
Fe Fe 0.3463 0.8444 'International Tables Vol C Tables 4.2.6.8 and 6.1.1.4'
I I -0.4742 1.8119 'International Tables Vol C Tables 4.2.6.8 and 6.1.1.4'

loop_
_geom_angle_atom_site_label_1
_geom_angle_atom_site_label_2
_geom_angle_atom_site_label_3
_geom_angle
O4 Fe1 O6 125.5(2)
O4 Fe1 O12 88.5(2)
O6 Fe1 O12 138.7(2)
O4 Fe1 O8 88.2(2)
O6 Fe1 O8 73.6(2)
O12 Fe1 O8 86.4(2)
O4 Fe1 O10 138.2(2)
O6 Fe1 O10 89.8(2)
O12 Fe1 O10 73.5(2)
O8 Fe1 O10 126.6(2)
O4 Fe1 O2 73.0(2)
O6 Fe1 O2 89.9(2)
O12 Fe1 O2 125.5(2)
O8 Fe1 O2 141.2(2)
O10 Fe1 O2 87.1(2)
O1 Fe2 O3 105.1(3)
O1 Fe2 O4 93.7(3)
O3 Fe2 O4 154.4(3)
O1 Fe2 O2 154.1(3)
O3 Fe2 O2 94.2(2)
O4 Fe2 O2 74.3(2)
O1 Fe2 N2 89.0(3)
O3 Fe2 N2 85.4(3)
O4 Fe2 N2 77.7(3)
O2 Fe2 N2 110.0(2)
O1 Fe2 N1 86.0(2)
O3 Fe2 N1 91.2(3)
O4 Fe2 N1 107.5(2)
O2 Fe2 N1 76.3(2)
N2 Fe2 N1 173.0(2)
O5 Fe3 O7 101.9(3)
O5 Fe3 O8 94.8(3)
O7 Fe3 O8 155.9(3)
O5 Fe3 O6 155.9(3)
O7 Fe3 O6 96.1(3)
O8 Fe3 O6 73.8(2)
O5 Fe3 N3 86.1(3)
O7 Fe3 N3 91.6(3)
O8 Fe3 N3 106.9(2)
O6 Fe3 N3 77.4(2)
O5 Fe3 N4 92.3(3)
O7 Fe3 N4 86.4(3)
O8 Fe3 N4 75.5(2)
O6 Fe3 N4 104.7(2)
N3 Fe3 N4 177.3(3)
O9 Fe4 O11 102.7(3)
O9 Fe4 O12 94.6(2)
O11 Fe4 O12 155.4(2)
O9 Fe4 O10 156.0(2)
O11 Fe4 O10 94.8(3)
O12 Fe4 O10 74.7(2)
O9 Fe4 N5 86.5(2)
O11 Fe4 N5 92.0(2)
O12 Fe4 N5 106.6(2)
O10 Fe4 N5 76.5(2)
O9 Fe4 N6 90.7(2)
O11 Fe4 N6 86.2(2)
O12 Fe4 N6 76.1(2)
O10 Fe4 N6 106.9(2)
N5 Fe4 N6 176.3(2)
O1 C1 C2 121.6(9)
O1 C1 C6 122.5(8)
C2 C1 C6 115.8(9)
C3 C2 C1 123.5(10)
C4 C3 C2 118.3(9)
C5 C4 C3 122.0(9)
C5 C4 I1 118.4(8)
C3 C4 I1 119.6(7)
C4 C5 C6 121.8(9)
C5 C6 C7 119.3(9)
C5 C6 C1 118.2(8)
C7 C6 C1 122.4(8)
N1 C7 C6 125.9(8)
N1 C8 C10 113.4(6)
N1 C8 C9 107.2(6)
C10 C8 C9 113.2(6)
O2 C9 C8 108.8(6)
C11 C10 C15 117.8(8)
C11 C10 C8 121.4(7)
C15 C10 C8 120.7(7)
C12 C11 C10 121.1(9)
C11 C12 C13 120.8(10)
C14 C13 C12 118.0(9)
C15 C14 C13 121.2(10)
C14 C15 C10 121.1(9)
O3 C16 C17 121.0(8)
O3 C16 C21 120.3(7)
C17 C16 C21 118.6(9)
C16 C17 C18 121.7(10)
C19 C18 C17 119.7(9)
C20 C19 C18 120.7(9)
C20 C19 I2 119.5(8)
C18 C19 I2 119.8(8)
C19 C20 C21 121.9(9)
C20 C21 C22 119.3(8)
C20 C21 C16 117.1(8)
C22 C21 C16 123.6(8)
N2 C22 C21 125.6(8)
N2 C23 C25 114.3(6)
N2 C23 C24 105.9(7)
C25 C23 C24 112.4(7)
O4 C24 C23 107.7(6)
C26 C25 C30 118.3(8)
C26 C25 C23 120.0(7)
C30 C25 C23 121.7(7)
C27 C26 C25 119.8(9)
C26 C27 C28 121.5(10)
C29 C28 C27 119.1(9)
C28 C29 C30 121.3(9)
C29 C30 C25 119.8(8)
O5 C31 C36 123.0(7)
O5 C31 C32 118.9(9)
C36 C31 C32 118.1(9)
C33 C32 C31 121.3(11)
C34 C33 C32 121.0(10)
C33 C34 C35 120.2(9)
C33 C34 I3 120.1(7)
C35 C34 I3 119.7(7)
C34 C35 C36 120.1(9)
C31 C36 C35 119.1(8)
C31 C36 C37 123.8(8)
C35 C36 C37 116.7(9)
N3 C37 C36 125.4(8)
N3 C38 C40 115.8(7)
N3 C38 C39 105.7(7)
C40 C38 C39 111.5(6)
O6 C39 C38 108.4(6)
C45 C40 C41 119.9(9)
C45 C40 C38 123.0(9)
C41 C40 C38 117.0(8)
C42 C41 C40 121.7(12)
C41 C42 C43 117.4(13)
C44 C43 C42 119.5(11)
C43 C44 C45 123.8(11)
C40 C45 C44 117.7(11)
O7 C46 C51 124.7(7)
O7 C46 C47 117.2(9)
C51 C46 C47 118.1(8)
C48 C47 C46 120.2(11)
C49 C48 C47 122.1(10)
C48 C49 C50 119.2(11)
C48 C49 I4 121.5(8)
C50 C49 I4 119.2(9)
C49 C50 C51 122.0(11)
C50 C51 C46 118.3(9)
C50 C51 C52 118.5(9)
C46 C51 C52 123.1(8)
N4 C52 C51 125.7(8)
N4 C53 C55 115.2(7)
N4 C53 C54 107.0(6)
C55 C53 C54 111.8(6)
O8 C54 C53 108.9(6)
C60 C55 C56 119.0(9)
C60 C55 C53 120.2(8)
C56 C55 C53 120.8(9)
C57 C56 C55 118.0(13)
C58 C57 C56 124.0(13)
C57 C58 C59 119.3(12)
C60 C59 C58 119.2(13)
C59 C60 C55 120.4(12)
O9 C61 C66 123.7(7)
O9 C61 C62 117.9(7)
C66 C61 C62 118.4(7)
C63 C62 C61 122.1(9)
C62 C63 C64 119.7(9)
C65 C64 C63 120.4(8)
C65 C64 I5 119.3(7)
C63 C64 I5 120.2(6)
C64 C65 C66 120.1(8)
C61 C66 C65 119.2(7)
C61 C66 C67 123.6(7)
C65 C66 C67 117.2(7)
N5 C67 C66 125.1(7)
N5 C68 C70 114.3(6)
N5 C68 C69 106.1(6)
C70 C68 C69 113.1(7)
O10 C69 C68 108.5(6)
C71 C70 C75 118.5(8)
C71 C70 C68 120.8(9)
C75 C70 C68 120.6(8)
C72 C71 C70 120.4(11)
C73 C72 C71 120.5(11)
C72 C73 C74 122.2(10)
C75 C74 C73 118.2(13)
C74 C75 C70 120.1(11)
O11 C76 C77 119.9(8)
O11 C76 C81 124.3(7)
C77 C76 C81 115.8(8)
C78 C77 C76 122.9(9)
C77 C78 C79 120.7(10)
C78 C79 C80 120.2(9)
C78 C79 I6 121.6(7)
C80 C79 I6 118.1(8)
C81 C80 C79 119.3(9)
C80 C81 C76 121.1(8)
C80 C81 C82 115.6(7)
C76 C81 C82 123.1(7)
N6 C82 C81 124.3(7)
N6 C83 C85 115.4(6)
N6 C83 C84 107.0(6)
C85 C83 C84 111.0(6)
O12 C84 C83 110.5(6)
C86 C85 C90 120.1(8)
C86 C85 C83 120.8(8)
C90 C85 C83 118.7(7)
C85 C86 C87 119.6(11)
C88 C87 C86 118.8(11)
C87 C88 C89 122.7(11)
C88 C89 C90 119.3(13)
C85 C90 C89 119.4(10)
O1N1 C1N1 N1N1 127.1(11)
O2N1 C2N1 N2N1 124.1(15)
O3N1 C3N1 N3N1 125.7(11)
O4N1 C4N1 N4N1 128.8(10)
O5N1 C5N1 N5N1 124.2(12)
O6N1 C6N1 N6N1 125.7(13)
C7 N1 C8 119.1(7)
C7 N1 Fe2 126.9(5)
C8 N1 Fe2 113.9(5)
C22 N2 C23 117.9(7)
C22 N2 Fe2 127.8(6)
C23 N2 Fe2 114.2(5)
C37 N3 C38 119.2(7)
C37 N3 Fe3 126.5(6)
C38 N3 Fe3 114.1(5)
C52 N4 C53 118.9(7)
C52 N4 Fe3 126.1(6)
C53 N4 Fe3 114.5(5)
C67 N5 C68 117.8(6)
C67 N5 Fe4 127.2(5)
C68 N5 Fe4 114.8(5)
C82 N6 C83 117.6(6)
C82 N6 Fe4 127.1(5)
C83 N6 Fe4 114.5(5)
C1N1 N1N1 C1N2 120.6(10)
C1N1 N1N1 C1N3 122.7(11)
C1N2 N1N1 C1N3 116.7(12)
C2N1 N2N1 C2N2 115.7(12)
C2N1 N2N1 C2N3 120.0(15)
C2N2 N2N1 C2N3 124.4(18)
C3N1 N3N1 C3N2 119.8(14)
C3N1 N3N1 C3N3 120.2(13)
C3N2 N3N1 C3N3 120.0(18)
C4N1 N4N1 C4N2 118.2(12)
C4N1 N4N1 C4N3 124.7(14)
C4N2 N4N1 C4N3 117.1(17)
C5N1 N5N1 C5N2 119.3(12)
C5N1 N5N1 C5N3 118.2(12)
C5N2 N5N1 C5N3 122.5(15)
C6N1 N6N1 C6N2 123.2(14)
C6N1 N6N1 C6N3 125.6(14)
C6N2 N6N1 C6N3 111.2(19)
C1 O1 Fe2 136.0(6)
C9 O2 Fe2 111.7(4)
C9 O2 Fe1 130.2(5)
Fe2 O2 Fe1 104.9(2)
C16 O3 Fe2 136.9(6)
C24 O4 Fe2 112.9(5)
C24 O4 Fe1 132.8(5)
Fe2 O4 Fe1 107.5(2)
C31 O5 Fe3 134.7(6)
C39 O6 Fe1 127.3(5)
C39 O6 Fe3 111.0(5)
Fe1 O6 Fe3 105.6(2)
C46 O7 Fe3 131.4(6)
C54 O8 Fe3 112.5(4)
C54 O8 Fe1 133.9(5)
Fe3 O8 Fe1 106.7(2)
C61 O9 Fe4 133.2(5)
C69 O10 Fe4 112.3(4)
C69 O10 Fe1 129.1(5)
Fe4 O10 Fe1 105.4(2)
C76 O11 Fe4 132.9(5)
C84 O12 Fe4 113.3(5)
C84 O12 Fe1 132.2(5)
Fe4 O12 Fe1 106.2(2)

loop_
_geom_bond_atom_site_label_1
_geom_bond_atom_site_label_2
_geom_bond_distance
Fe1 O4 2.007(5)
Fe1 O6 2.017(5)
Fe1 O12 2.021(6)
Fe1 O8 2.024(6)
Fe1 O10 2.036(5)
Fe1 O2 2.045(5)
Fe2 O1 1.931(6)
Fe2 O3 1.937(6)
Fe2 O4 1.982(6)
Fe2 O2 2.011(5)
Fe2 N2 2.133(7)
Fe2 N1 2.153(7)
Fe3 O5 1.933(6)
Fe3 O7 1.937(6)
Fe3 O8 1.999(6)
Fe3 O6 2.036(6)
Fe3 N3 2.142(7)
Fe3 N4 2.155(7)
Fe4 O9 1.944(6)
Fe4 O11 1.945(6)
Fe4 O12 1.998(5)
Fe4 O10 2.005(6)
Fe4 N5 2.138(6)
Fe4 N6 2.169(6)
I1 C4 2.086(9)
I2 C19 2.085(10)
I3 C34 2.084(9)
I4 C49 2.118(11)
I5 C64 2.088(9)
I6 C79 2.093(10)
C1 O1 1.297(12)
C1 C2 1.405(13)
C1 C6 1.466(14)
C2 C3 1.370(15)
C3 C4 1.370(17)
C4 C5 1.347(15)
C5 C6 1.388(12)
C6 C7 1.433(11)
C7 N1 1.304(10)
C8 N1 1.471(9)
C8 C10 1.522(10)
C8 C9 1.522(11)
C9 O2 1.411(9)
C10 C11 1.384(11)
C10 C15 1.398(12)
C11 C12 1.384(13)
C12 C13 1.395(17)
C13 C14 1.384(17)
C14 C15 1.375(14)
C16 O3 1.295(12)
C16 C17 1.374(13)
C16 C21 1.461(13)
C17 C18 1.409(14)
C18 C19 1.379(16)
C19 C20 1.362(15)
C20 C21 1.426(12)
C21 C22 1.434(12)
C22 N2 1.262(12)
C23 N2 1.489(10)
C23 C25 1.505(11)
C23 C24 1.562(13)
C24 O4 1.423(9)
C25 C26 1.398(13)
C25 C30 1.404(11)
C26 C27 1.357(14)
C27 C28 1.384(16)
C28 C29 1.352(16)
C29 C30 1.374(12)
C31 O5 1.309(11)
C31 C36 1.394(13)
C31 C32 1.417(12)
C32 C33 1.359(16)
C33 C34 1.345(17)
C34 C35 1.397(13)
C35 C36 1.409(12)
C36 C37 1.444(12)
C37 N3 1.282(11)
C38 N3 1.486(11)
C38 C40 1.504(10)
C38 C39 1.542(11)
C39 O6 1.412(10)
C40 C45 1.373(14)
C40 C41 1.434(16)
C41 C42 1.360(17)
C42 C43 1.45(2)
C43 C44 1.34(2)
C44 C45 1.400(16)
C46 O7 1.336(11)
C46 C51 1.413(14)
C46 C47 1.421(12)
C47 C48 1.362(17)
C48 C49 1.357(19)
C49 C50 1.367(15)
C50 C51 1.402(14)
C51 C52 1.421(12)
C52 N4 1.294(11)
C53 N4 1.470(10)
C53 C55 1.499(11)
C53 C54 1.550(10)
C54 O8 1.418(8)
C55 C60 1.400(15)
C55 C56 1.400(15)
C56 C57 1.395(17)
C57 C58 1.31(2)
C58 C59 1.41(2)
C59 C60 1.396(15)
C61 O9 1.302(10)
C61 C66 1.418(12)
C61 C62 1.421(11)
C62 C63 1.358(14)
C63 C64 1.411(14)
C64 C65 1.391(13)
C65 C66 1.422(11)
C66 C67 1.438(11)
C67 N5 1.278(10)
C68 N5 1.484(10)
C68 C70 1.491(10)
C68 C69 1.550(11)
C69 O10 1.410(9)
C70 C71 1.383(13)
C70 C75 1.416(14)
C71 C72 1.382(15)
C72 C73 1.31(2)
C73 C74 1.41(2)
C74 C75 1.372(13)
C76 O11 1.284(10)
C76 C77 1.421(11)
C76 C81 1.446(11)
C77 C78 1.366(15)
C78 C79 1.382(17)
C79 C80 1.413(14)
C80 C81 1.405(12)
C81 C82 1.451(11)
C82 N6 1.284(10)
C83 N6 1.471(9)
C83 C85 1.498(11)
C83 C84 1.538(11)
C84 O12 1.411(9)
C85 C86 1.372(12)
C85 C90 1.390(14)
C86 C87 1.448(16)
C87 C88 1.33(2)
C88 C89 1.37(2)
C89 C90 1.414(15)
C1N1 O1N1 1.197(10)
C1N1 N1N1 1.339(10)
C2N1 O2N1 1.201(11)
C2N1 N2N1 1.356(11)
C3N1 O3N1 1.195(10)
C3N1 N3N1 1.346(11)
C4N1 O4N1 1.197(10)
C4N1 N4N1 1.332(10)
C5N1 O5N1 1.199(11)
C5N1 N5N1 1.353(11)
C6N1 O6N1 1.200(11)
C6N1 N6N1 1.331(11)
C1N2 N1N1 1.401(14)
C2N2 N2N1 1.403(15)
C3N2 N3N1 1.398(15)
C4N2 N4N1 1.402(14)
C5N2 N5N1 1.405(15)
C6N2 N6N1 1.397(15)
C1N3 N1N1 1.418(13)
C2N3 N2N1 1.418(14)
C3N3 N3N1 1.420(13)
C4N3 N4N1 1.411(13)
C5N3 N5N1 1.424(13)
C6N3 N6N1 1.406(13)
